data_7033035
loop_
_publ_author_name
'Lin, Shuang-Yan'
'Wang, Chao'
'Zhao, Lang'
'Wu, Jianfeng'
'Tang, Jinkui'

_publ_section_title
;
 Chiral mononuclear lanthanide complexes and the field-induced single-ion
 magnet behaviour of a Dy analogue.
;
_journal_issue 1
_journal_name_full 'Dalton transactions (Cambridge, England : 2003)'
_journal_page_first 223
_journal_page_last 229
_journal_paper_doi 10.1039/c4dt02889a
_journal_volume 44
_journal_year 2015
_chemical_absolute_configuration syn
_chemical_formula_sum 'C53 H85 Er N10 O8 S4'
_chemical_formula_weight 1285.81
_space_group_IT_number 1
_symmetry_cell_setting triclinic
_symmetry_space_group_name_Hall 'P 1'
_symmetry_space_group_name_H-M 'P 1'
_atom_sites_solution_hydrogens geom
_atom_sites_solution_primary direct
_atom_sites_solution_secondary difmap
_audit_creation_method SHELXL-97
_cell_angle_alpha 107.0270(10)
_cell_angle_beta 98.8810(10)
_cell_angle_gamma 94.1180(10)
_cell_formula_units_Z 1
_cell_length_a 10.2345(6)
_cell_length_b 11.6666(7)
_cell_length_c 13.5492(8)
_cell_measurement_reflns_used 3844
_cell_measurement_temperature 185(2)
_cell_measurement_theta_max 23.74
_cell_measurement_theta_min 2.34
_cell_volume 1516.57(16)
_computing_cell_refinement 'Bruker SAINT'
_computing_data_collection 'Bruker APEX2'
_computing_data_reduction 'Bruker SAINT'
_computing_molecular_graphics 'Bruker SHELXTL'
_computing_publication_material 'Bruker SHELXTL'
_computing_structure_refinement 'SHELXL-97 (Sheldrick, 1997)'
_computing_structure_solution 'SHELXS-97 (Sheldrick, 1990)'
_diffrn_ambient_temperature 185(2)
_diffrn_measured_fraction_theta_full 0.983
_diffrn_measured_fraction_theta_max 0.983
_diffrn_measurement_device_type 'Bruker APEX-II CCD'
_diffrn_measurement_method '\f and \w scans'
_diffrn_radiation_monochromator graphite
_diffrn_radiation_source 'fine-focus sealed tube'
_diffrn_radiation_type MoK\a
_diffrn_radiation_wavelength 0.71073
_diffrn_reflns_av_R_equivalents 0.0336
_diffrn_reflns_av_unetI/netI 0.1005
_diffrn_reflns_limit_h_max 12
_diffrn_reflns_limit_h_min -12
_diffrn_reflns_limit_k_max 14
_diffrn_reflns_limit_k_min -14
_diffrn_reflns_limit_l_max 8
_diffrn_reflns_limit_l_min -16
_diffrn_reflns_number 8472
_diffrn_reflns_theta_full 26.07
_diffrn_reflns_theta_max 26.07
_diffrn_reflns_theta_min 1.60
_exptl_absorpt_coefficient_mu 1.579
_exptl_absorpt_correction_T_max 0.8841
_exptl_absorpt_correction_T_min 0.7642
_exptl_absorpt_correction_type multi-scan
_exptl_crystal_colour pink
_exptl_crystal_density_diffrn 1.408
_exptl_crystal_density_method 'not measured'
_exptl_crystal_description stick
_exptl_crystal_F_000 669
_exptl_crystal_size_max 0.18
_exptl_crystal_size_mid 0.12
_exptl_crystal_size_min 0.08
_refine_diff_density_max 1.579
_refine_diff_density_min -1.009
_refine_diff_density_rms 0.142
_refine_ls_abs_structure_details 'Flack H D (1983), Acta Cryst. A39, 876-881'
_refine_ls_abs_structure_Flack 0.028(18)
_refine_ls_extinction_method none
_refine_ls_goodness_of_fit_ref 1.017
_refine_ls_hydrogen_treatment constr
_refine_ls_matrix_type full
_refine_ls_number_parameters 689
_refine_ls_number_reflns 7034
_refine_ls_number_restraints 77
_refine_ls_restrained_S_all 1.030
_refine_ls_R_factor_all 0.0600
_refine_ls_R_factor_gt 0.0577
_refine_ls_shift/su_max 0.001
_refine_ls_shift/su_mean 0.000
_refine_ls_structure_factor_coef Fsqd
_refine_ls_weighting_details 'calc w=1/[\s^2^(Fo^2^)+(0.0687P)^2^+0.0000P] where P=(Fo^2^+2Fc^2^)/3'
_refine_ls_weighting_scheme calc
_refine_ls_wR_factor_gt 0.1320
_refine_ls_wR_factor_ref 0.1344
_reflns_number_gt 6770
_reflns_number_total 7034
_reflns_threshold_expression >2sigma(I)
_cod_data_source_file c4dt02889a2.cif
_cod_data_source_block S-Er1
_cod_depositor_comments
;
 Marking attached hydrogen atoms.

 Antanas Vaitkus,
 2017-07-12

 Adding full bibliography for 7033030--7033035.cif.
;
_cod_original_sg_symbol_H-M p1
_cod_database_code 7033035

loop_
_symmetry_equiv_pos_as_xyz
'x, y, z'

loop_
_atom_site_label
_atom_site_type_symbol
_atom_site_fract_x
_atom_site_fract_y
_atom_site_fract_z
_atom_site_U_iso_or_equiv
_atom_site_adp_type
_atom_site_occupancy
_atom_site_symmetry_multiplicity
_atom_site_calc_flag
_atom_site_refinement_flags
_atom_site_attached_hydrogens
Er1 Er 0.90336(3) 0.24373(3) 0.91208(3) 0.02604(13) Uani 1 1 d . 0
N1 N 0.5984(8) 0.2831(7) 1.1023(7) 0.0262(19) Uani 1 1 d . 0
H1A H 0.6558 0.2558 1.0571 0.031 Uiso 1 1 calc R 0
H1B H 0.5175 0.2847 1.0624 0.031 Uiso 1 1 calc R 0
N2 N 0.7231(9) 0.0525(7) 1.0678(6) 0.0232(18) Uani 1 1 d . 0
H2A H 0.7486 0.1165 1.0454 0.028 Uiso 1 1 calc R 0
H2B H 0.7823 0.0576 1.1278 0.028 Uiso 1 1 calc R 0
N3 N 0.6814(10) 0.0678(8) 0.6250(8) 0.035(2) Uani 1 1 d . 0
H3A H 0.7564 0.0883 0.6767 0.041 Uiso 1 1 calc R 0
H3B H 0.6800 0.1257 0.5912 0.041 Uiso 1 1 calc R 0
N4 N 0.9231(10) -0.0552(8) 0.6320(8) 0.040(2) Uani 1 1 d . 0
H4A H 0.9122 -0.1295 0.6424 0.047 Uiso 1 1 calc R 0
H4B H 0.8972 0.0002 0.6869 0.047 Uiso 1 1 calc R 0
N5 N 1.0034(8) 0.4266(8) 0.8776(8) 0.028(2) Uani 1 1 d . 0
H5 H 0.9493 0.4853 0.9020 0.033 Uiso 1 1 calc R 0
N6 N 1.1124(8) 0.3433(7) 1.0392(7) 0.0250(19) Uani 1 1 d . 0
H6 H 1.1798 0.3039 1.0103 0.030 Uiso 1 1 calc R 0
N7 N 0.7225(10) 0.3488(11) 0.8656(10) 0.041(3) Uani 1 1 d . 0
N8 N 1.0313(10) 0.0879(9) 0.9355(9) 0.038(3) Uani 1 1 d . 0
N9 N 0.639(3) 0.549(3) 0.542(2) 0.185(9) Uani 1 1 d DU 0
N10 N 0.9933(19) 0.8224(16) 0.1789(18) 0.122(8) Uani 1 1 d D 0
O1 O 0.8362(9) 0.2898(9) 1.0626(8) 0.026(2) Uani 1 1 d U 0
O2 O 0.7352(8) 0.0989(6) 0.8659(6) 0.0347(18) Uani 1 1 d . 0
O3 O 0.9341(10) 0.1673(9) 0.7486(9) 0.034(3) Uani 1 1 d . 0
O4 O 0.8451(17) 0.7434(15) 0.6809(10) 0.085(5) Uani 1 1 d DU 1
O5 O 0.3691(10) 0.2361(11) 0.9450(8) 0.065(3) Uani 1 1 d . 2
O6 O 0.6849(13) 0.2645(13) 0.5372(11) 0.093(4) Uani 1 1 d . 1
O7 O 0.9143(13) 0.0446(10) 0.2338(10) 0.095(5) Uani 1 1 d . 1
O8 O 0.2321(16) 0.7793(14) 0.3925(15) 0.130(6) Uani 1 1 d DU 1
S1 S 0.4760(7) 0.4195(8) 0.8196(6) 0.130(2) Uani 1 1 d U 0
S2 S 1.2367(4) -0.0545(4) 0.8966(4) 0.0722(13) Uani 1 1 d . 0
S3 S 0.4374(5) 0.5306(4) 0.3971(4) 0.0814(14) Uani 1 1 d DU 0
S4 S 0.8131(5) 0.6390(4) 0.0435(4) 0.0779(13) Uani 1 1 d . 0
C1 C 0.8819(11) 0.3639(8) 1.1626(9) 0.027(2) Uani 1 1 d . 0
C2 C 1.0196(11) 0.3796(9) 1.2061(9) 0.028(2) Uani 1 1 d . 0
C3 C 1.0589(11) 0.4479(9) 1.3103(9) 0.031(3) Uani 1 1 d . 0
H3 H 1.1511 0.4608 1.3400 0.037 Uiso 1 1 calc R 0
C4 C 0.9714(11) 0.4981(9) 1.3733(8) 0.030(2) Uani 1 1 d . 0
C5 C 0.8357(11) 0.4844(9) 1.3268(8) 0.028(2) Uani 1 1 d . 0
H5A H 0.7730 0.5198 1.3677 0.033 Uiso 1 1 calc R 0
C6 C 0.7939(11) 0.4194(9) 1.2216(9) 0.025(2) Uani 1 1 d . 0
C7 C 1.0170(15) 0.5619(12) 1.4894(10) 0.050(3) Uani 1 1 d . 0
H7A H 0.9437 0.5531 1.5266 0.075 Uiso 1 1 calc R 0
H7B H 1.0437 0.6478 1.5008 0.075 Uiso 1 1 calc R 0
H7C H 1.0929 0.5260 1.5163 0.075 Uiso 1 1 calc R 0
C8 C 0.6515(11) 0.4086(10) 1.1701(10) 0.027(3) Uani 1 1 d . 0
H8A H 0.5967 0.4343 1.2250 0.033 Uiso 1 1 calc R 0
H8B H 0.6434 0.4639 1.1269 0.033 Uiso 1 1 calc R 0
C9 C 0.5802(12) 0.1951(9) 1.1635(9) 0.025(2) Uani 1 1 d . 0
H9 H 0.6535 0.2164 1.2262 0.030 Uiso 1 1 calc R 0
C10 C 0.4480(11) 0.2071(10) 1.2000(10) 0.036(3) Uani 1 1 d . 0
H10A H 0.3759 0.1930 1.1384 0.043 Uiso 1 1 calc R 0
H10B H 0.4491 0.2903 1.2466 0.043 Uiso 1 1 calc R 0
C11 C 0.4188(15) 0.1169(12) 1.2593(11) 0.049(4) Uani 1 1 d . 0
H11A H 0.4865 0.1351 1.3243 0.059 Uiso 1 1 calc R 0
H11B H 0.3303 0.1252 1.2796 0.059 Uiso 1 1 calc R 0
C12 C 0.4212(13) -0.0109(12) 1.1913(11) 0.048(3) Uani 1 1 d . 0
H12A H 0.3464 -0.0324 1.1307 0.058 Uiso 1 1 calc R 0
H12B H 0.4091 -0.0672 1.2324 0.058 Uiso 1 1 calc R 0
C13 C 0.5536(11) -0.0247(10) 1.1512(9) 0.032(2) Uani 1 1 d . 0
H13A H 0.6266 -0.0145 1.2115 0.038 Uiso 1 1 calc R 0
H13B H 0.5492 -0.1074 1.1026 0.038 Uiso 1 1 calc R 0
C14 C 0.5854(9) 0.0655(8) 1.0953(8) 0.021(2) Uani 1 1 d . 0
H14 H 0.5185 0.0474 1.0289 0.026 Uiso 1 1 calc R 0
C15 C 0.7341(10) -0.0640(9) 0.9839(9) 0.028(2) Uani 1 1 d . 0
H15A H 0.8253 -0.0616 0.9680 0.034 Uiso 1 1 calc R 0
H15B H 0.7193 -0.1329 1.0111 0.034 Uiso 1 1 calc R 0
C16 C 0.6354(14) -0.0832(11) 0.8851(11) 0.025(3) Uani 1 1 d . 0
C17 C 0.5442(12) -0.1825(12) 0.8468(11) 0.029(3) Uani 1 1 d . 0
H17 H 0.5402 -0.2381 0.8856 0.035 Uiso 1 1 calc R 0
C18 C 0.4571(13) -0.2055(11) 0.7535(12) 0.035(3) Uani 1 1 d . 0
C19 C 0.4626(18) -0.1169(15) 0.6982(12) 0.042(4) Uani 1 1 d . 0
H19 H 0.4012 -0.1285 0.6349 0.050 Uiso 1 1 calc R 0
C20 C 0.5547(14) -0.0172(12) 0.7360(12) 0.027(3) Uani 1 1 d . 0
C21 C 0.6459(12) 0.0038(10) 0.8273(13) 0.028(3) Uani 1 1 d . 0
C22 C 0.3536(15) -0.3220(11) 0.7061(11) 0.054(4) Uani 1 1 d . 0
H22A H 0.3904 -0.3891 0.7259 0.082 Uiso 1 1 calc R 0
H22B H 0.3347 -0.3424 0.6294 0.082 Uiso 1 1 calc R 0
H22C H 0.2710 -0.3073 0.7334 0.082 Uiso 1 1 calc R 0
C23 C 0.5613(12) 0.0692(10) 0.6753(10) 0.037(3) Uani 1 1 d . 0
H23A H 0.5606 0.1517 0.7228 0.044 Uiso 1 1 calc R 0
H23B H 0.4805 0.0503 0.6200 0.044 Uiso 1 1 calc R 0
C24 C 0.6908(11) -0.0515(9) 0.5478(8) 0.030(2) Uani 1 1 d . 0
H24 H 0.6621 -0.1173 0.5762 0.036 Uiso 1 1 calc R 0
C25 C 0.5984(14) -0.0655(12) 0.4449(10) 0.050(3) Uani 1 1 d . 0
H25A H 0.6202 0.0044 0.4204 0.060 Uiso 1 1 calc R 0
H25B H 0.5053 -0.0654 0.4567 0.060 Uiso 1 1 calc R 0
C26 C 0.6096(17) -0.1821(12) 0.3599(11) 0.060(4) Uani 1 1 d . 0
H26A H 0.5523 -0.1850 0.2930 0.072 Uiso 1 1 calc R 0
H26B H 0.5779 -0.2525 0.3804 0.072 Uiso 1 1 calc R 0
C27 C 0.7542(18) -0.1889(12) 0.3442(10) 0.061(4) Uani 1 1 d . 0
H27A H 0.7604 -0.2664 0.2912 0.073 Uiso 1 1 calc R 0
H27B H 0.7835 -0.1224 0.3179 0.073 Uiso 1 1 calc R 0
C28 C 0.8438(14) -0.1792(11) 0.4464(9) 0.043(3) Uani 1 1 d . 0
H28A H 0.9371 -0.1821 0.4355 0.052 Uiso 1 1 calc R 0
H28B H 0.8179 -0.2487 0.4702 0.052 Uiso 1 1 calc R 0
C29 C 0.8343(13) -0.0600(10) 0.5321(8) 0.036(3) Uani 1 1 d . 0
H29 H 0.8653 0.0097 0.5091 0.043 Uiso 1 1 calc R 0
C30 C 1.0695(13) -0.0216(12) 0.6338(11) 0.052(4) Uani 1 1 d . 0
H30A H 1.1240 -0.0335 0.6962 0.062 Uiso 1 1 calc R 0
H30B H 1.0962 -0.0743 0.5703 0.062 Uiso 1 1 calc R 0
C31 C 1.0927(16) 0.1045(13) 0.6370(11) 0.042(3) Uani 1 1 d . 0
C32 C 1.1876(12) 0.1410(15) 0.5841(10) 0.054(4) Uani 1 1 d . 0
H32 H 1.2314 0.0812 0.5421 0.065 Uiso 1 1 calc R 0
C33 C 1.2199(13) 0.2604(15) 0.5906(12) 0.051(4) Uani 1 1 d . 0
C34 C 1.1559(14) 0.3460(12) 0.6501(10) 0.043(3) Uani 1 1 d . 0
H34 H 1.1764 0.4281 0.6539 0.051 Uiso 1 1 calc R 0
C35 C 1.0622(11) 0.3171(11) 0.7048(9) 0.034(3) Uani 1 1 d . 0
C36 C 1.0292(11) 0.1967(10) 0.7001(9) 0.032(3) Uani 1 1 d . 0
C37 C 1.3227(17) 0.2932(18) 0.5299(14) 0.079(5) Uani 1 1 d . 0
H37A H 1.2772 0.3113 0.4681 0.119 Uiso 1 1 calc R 0
H37B H 1.3735 0.2251 0.5074 0.119 Uiso 1 1 calc R 0
H37C H 1.3835 0.3642 0.5751 0.119 Uiso 1 1 calc R 0
C38 C 0.9875(13) 0.4111(11) 0.7619(10) 0.040(3) Uani 1 1 d . 0
H38A H 0.8917 0.3901 0.7301 0.047 Uiso 1 1 calc R 0
H38B H 1.0179 0.4892 0.7526 0.047 Uiso 1 1 calc R 0
C39 C 1.1404(12) 0.4805(12) 0.9391(10) 0.028(3) Uani 1 1 d . 0
H39 H 1.2058 0.4297 0.9054 0.033 Uiso 1 1 calc R 0
C40 C 1.1761(19) 0.6105(14) 0.9366(15) 0.043(5) Uani 1 1 d U 0
H40A H 1.1749 0.6090 0.8630 0.052 Uiso 1 1 calc R 0
H40B H 1.1078 0.6609 0.9637 0.052 Uiso 1 1 calc R 0
C41 C 1.3127(18) 0.6671(16) 1.0021(13) 0.052(5) Uani 1 1 d . 0
H41A H 1.3254 0.7542 1.0088 0.062 Uiso 1 1 calc R 0
H41B H 1.3830 0.6282 0.9666 0.062 Uiso 1 1 calc R 0
C42 C 1.3249(18) 0.6514(15) 1.1115(14) 0.052(5) Uani 1 1 d . 0
H42A H 1.4183 0.6777 1.1485 0.063 Uiso 1 1 calc R 0
H42B H 1.2683 0.7056 1.1516 0.063 Uiso 1 1 calc R 0
C43 C 1.2860(18) 0.5248(15) 1.1126(13) 0.041(4) Uani 1 1 d U 0
H43A H 1.2877 0.5256 1.1861 0.049 Uiso 1 1 calc R 0
H43B H 1.3523 0.4727 1.0844 0.049 Uiso 1 1 calc R 0
C44 C 1.1480(13) 0.4712(10) 1.0483(10) 0.030(3) Uani 1 1 d . 0
H44 H 1.0807 0.5192 1.0820 0.037 Uiso 1 1 calc R 0
C45 C 1.1160(10) 0.3174(10) 1.1406(8) 0.026(2) Uani 1 1 d . 0
H45A H 1.2075 0.3423 1.1822 0.032 Uiso 1 1 calc R 0
H45B H 1.0961 0.2291 1.1259 0.032 Uiso 1 1 calc R 0
C46 C 0.6282(15) 0.3852(13) 0.8481(13) 0.061(4) Uani 1 1 d . 0
C47 C 1.1129(12) 0.0253(10) 0.9221(10) 0.036(3) Uani 1 1 d . 0
C48 C 0.5664(18) 0.583(2) 0.4905(16) 0.109(6) Uani 1 1 d DU 0
C49 C 0.9148(18) 0.7472(17) 0.1302(19) 0.068(6) Uani 1 1 d D 0
C50 C 1.0073(19) 0.1312(17) 0.3083(16) 0.078(5) Uani 1 1 d U 3
C51 C 0.776(3) 0.259(2) 0.473(2) 0.106(7) Uani 1 1 d U 3
C52 C 0.8845(19) 0.7265(16) 0.7834(11) 0.074(5) Uani 1 1 d D 3
C53 C 0.174(2) 0.8827(12) 0.3762(14) 0.079(6) Uani 1 1 d D 3

loop_
_atom_site_aniso_label
_atom_site_aniso_U_11
_atom_site_aniso_U_22
_atom_site_aniso_U_33
_atom_site_aniso_U_23
_atom_site_aniso_U_13
_atom_site_aniso_U_12
Er1 0.0224(2) 0.0261(2) 0.0253(2) 0.00154(15) 0.00612(15) -0.00097(14)
N1 0.019(4) 0.025(4) 0.034(5) 0.009(4) 0.004(4) 0.002(4)
N2 0.026(5) 0.025(4) 0.016(4) 0.000(4) 0.008(4) 0.005(4)
N3 0.042(6) 0.036(5) 0.029(5) 0.014(5) 0.008(5) 0.003(5)
N4 0.049(6) 0.033(5) 0.027(5) 0.002(4) -0.006(5) 0.002(5)
N5 0.015(4) 0.025(4) 0.042(6) 0.010(4) 0.005(4) 0.001(4)
N6 0.021(4) 0.022(4) 0.029(5) 0.006(4) 0.000(4) -0.001(3)
N7 0.017(6) 0.054(7) 0.050(7) 0.017(6) -0.001(5) -0.005(5)
N8 0.025(6) 0.034(6) 0.049(7) 0.003(5) 0.007(5) 0.007(5)
N9 0.166(10) 0.209(11) 0.173(10) 0.059(7) 0.007(6) 0.037(7)
N10 0.103(14) 0.086(13) 0.133(19) -0.009(12) -0.018(13) 0.006(11)
O1 0.015(4) 0.032(5) 0.017(4) -0.010(3) -0.002(3) -0.008(4)
O2 0.034(4) 0.025(4) 0.039(5) 0.005(4) 0.004(4) -0.007(3)
O3 0.027(5) 0.035(5) 0.032(6) -0.002(4) 0.008(4) -0.006(4)
O4 0.102(9) 0.090(8) 0.066(8) 0.029(6) 0.021(7) 0.001(7)
O5 0.046(6) 0.103(8) 0.048(6) 0.017(6) 0.012(5) 0.033(6)
O6 0.070(8) 0.129(11) 0.083(9) 0.044(9) 0.009(7) -0.003(8)
O7 0.115(10) 0.066(7) 0.076(9) 0.023(6) -0.055(8) -0.007(7)
O8 0.119(9) 0.134(9) 0.139(10) 0.039(8) 0.043(8) 0.003(7)
S1 0.095(4) 0.187(6) 0.130(5) 0.067(5) 0.027(4) 0.087(4)
S2 0.061(2) 0.068(2) 0.076(3) 0.005(2) -0.004(2) 0.037(2)
S3 0.080(3) 0.087(3) 0.067(3) 0.013(3) 0.018(2) -0.019(3)
S4 0.094(3) 0.065(3) 0.076(3) 0.017(2) 0.025(3) 0.017(2)
C1 0.031(6) 0.014(5) 0.031(6) 0.002(4) 0.003(5) -0.001(4)
C2 0.030(6) 0.024(5) 0.029(6) 0.008(5) 0.003(5) -0.004(5)
C3 0.030(6) 0.032(6) 0.027(6) 0.009(5) -0.002(5) -0.009(5)
C4 0.039(6) 0.026(5) 0.020(5) 0.001(4) 0.000(5) -0.003(5)
C5 0.032(6) 0.021(5) 0.026(6) 0.002(4) 0.005(5) 0.002(4)
C6 0.024(6) 0.021(5) 0.032(6) 0.012(5) 0.005(5) 0.007(5)
C7 0.068(9) 0.051(8) 0.028(7) 0.008(6) 0.007(7) -0.001(7)
C8 0.016(6) 0.021(6) 0.034(7) 0.000(5) -0.009(5) -0.005(5)
C9 0.033(6) 0.020(5) 0.020(6) 0.003(5) 0.009(5) -0.002(5)
C10 0.032(6) 0.028(6) 0.041(7) -0.006(5) 0.020(5) -0.004(5)
C11 0.044(7) 0.045(7) 0.049(8) -0.001(6) 0.021(7) -0.020(6)
C12 0.042(7) 0.055(8) 0.044(8) 0.009(6) 0.017(6) -0.010(6)
C13 0.036(6) 0.031(6) 0.030(6) 0.010(5) 0.013(5) -0.001(5)
C14 0.014(4) 0.021(5) 0.021(5) -0.004(4) 0.004(4) -0.004(4)
C15 0.026(5) 0.021(5) 0.032(6) -0.002(4) 0.006(5) 0.005(4)
C16 0.031(7) 0.018(7) 0.022(6) -0.002(5) 0.009(5) 0.009(6)
C17 0.026(7) 0.031(6) 0.019(7) -0.003(5) 0.002(6) -0.009(6)
C18 0.032(7) 0.038(7) 0.031(7) 0.005(6) 0.010(6) -0.002(6)
C19 0.049(9) 0.057(11) 0.016(6) 0.004(7) 0.007(6) 0.008(8)
C20 0.030(8) 0.022(6) 0.028(8) 0.001(6) 0.014(7) 0.002(6)
C21 0.028(7) 0.020(6) 0.034(8) 0.006(7) 0.006(7) -0.001(5)
C22 0.074(10) 0.042(7) 0.041(7) 0.010(6) 0.013(7) -0.027(7)
C23 0.036(6) 0.037(6) 0.037(7) 0.014(6) 0.001(6) 0.007(5)
C24 0.039(6) 0.025(5) 0.022(5) 0.001(4) 0.007(5) -0.009(5)
C25 0.058(8) 0.050(8) 0.029(7) 0.008(6) -0.007(6) -0.013(7)
C26 0.088(12) 0.039(7) 0.032(7) -0.003(6) -0.011(8) -0.027(7)
C27 0.108(14) 0.041(7) 0.021(6) -0.005(6) 0.010(8) -0.006(8)
C28 0.060(8) 0.040(7) 0.023(6) -0.002(5) 0.011(6) 0.003(6)
C29 0.054(7) 0.029(6) 0.019(5) 0.002(5) 0.006(5) -0.006(5)
C30 0.041(7) 0.059(9) 0.040(8) -0.006(7) 0.000(6) 0.015(7)
C31 0.034(8) 0.055(9) 0.024(7) 0.000(6) -0.009(7) 0.012(7)
C32 0.028(6) 0.092(11) 0.020(6) -0.014(7) 0.001(5) 0.003(7)
C33 0.029(7) 0.081(11) 0.031(8) 0.005(7) 0.008(6) -0.017(7)
C34 0.048(8) 0.044(7) 0.034(7) 0.006(6) 0.019(6) -0.005(7)
C35 0.029(6) 0.048(7) 0.019(5) 0.004(5) 0.000(5) -0.005(5)
C36 0.027(6) 0.038(6) 0.022(6) -0.001(5) -0.004(5) -0.002(5)
C37 0.066(11) 0.109(15) 0.055(11) 0.001(10) 0.040(9) 0.004(11)
C38 0.040(7) 0.043(7) 0.037(7) 0.022(6) -0.005(6) -0.005(6)
C39 0.023(6) 0.029(7) 0.027(7) 0.001(6) 0.003(6) 0.003(5)
C40 0.048(8) 0.040(8) 0.041(7) 0.010(6) 0.012(6) -0.006(6)
C41 0.057(11) 0.061(10) 0.023(9) 0.013(7) -0.016(8) -0.038(9)
C42 0.053(11) 0.047(10) 0.037(9) 0.002(8) -0.013(8) -0.029(9)
C43 0.050(8) 0.031(7) 0.033(7) 0.008(6) -0.007(6) -0.015(6)
C44 0.034(7) 0.030(6) 0.025(6) 0.007(5) 0.005(6) 0.000(5)
C45 0.018(5) 0.034(6) 0.025(5) 0.006(5) 0.004(4) 0.008(4)
C46 0.050(9) 0.053(9) 0.064(10) -0.004(8) 0.001(8) 0.027(7)
C47 0.032(6) 0.025(6) 0.039(7) -0.005(5) -0.006(5) 0.007(5)
C48 0.100(9) 0.128(11) 0.098(10) 0.030(8) 0.027(7) 0.013(8)
C49 0.054(11) 0.057(11) 0.096(17) 0.026(11) 0.012(11) 0.013(9)
C50 0.084(9) 0.070(8) 0.074(9) 0.026(7) -0.007(7) -0.002(7)
C51 0.111(11) 0.105(10) 0.105(11) 0.050(9) 0.001(8) -0.006(8)
C52 0.095(13) 0.093(12) 0.052(10) 0.043(10) 0.011(9) 0.046(11)
C53 0.135(17) 0.034(8) 0.061(11) 0.002(7) 0.028(12) 0.003(9)

loop_
_atom_type_symbol
_atom_type_description
_atom_type_scat_dispersion_real
_atom_type_scat_dispersion_imag
_atom_type_scat_source
C C 0.0033 0.0016 'International Tables Vol C Tables 4.2.6.8 and 6.1.1.4'
H H 0.0000 0.0000 'International Tables Vol C Tables 4.2.6.8 and 6.1.1.4'
N N 0.0061 0.0033 'International Tables Vol C Tables 4.2.6.8 and 6.1.1.4'
O O 0.0106 0.0060 'International Tables Vol C Tables 4.2.6.8 and 6.1.1.4'
S S 0.1246 0.1234 'International Tables Vol C Tables 4.2.6.8 and 6.1.1.4'
Er Er -0.2586 4.9576 'International Tables Vol C Tables 4.2.6.8 and 6.1.1.4'

loop_
_geom_angle_atom_site_label_1
_geom_angle_atom_site_label_2
_geom_angle_atom_site_label_3
_geom_angle
O1 Er1 O2 83.3(3)
O1 Er1 O3 167.8(3)
O2 Er1 O3 84.5(3)
O1 Er1 N8 97.9(4)
O2 Er1 N8 83.5(3)
O3 Er1 N8 81.3(4)
O1 Er1 N7 82.7(4)
O2 Er1 N7 79.1(3)
O3 Er1 N7 94.3(4)
N8 Er1 N7 162.4(3)
O1 Er1 N6 77.4(3)
O2 Er1 N6 146.7(3)
O3 Er1 N6 113.7(3)
N8 Er1 N6 72.8(3)
N7 Er1 N6 124.2(3)
O1 Er1 N5 111.7(3)
O2 Er1 N5 146.0(3)
O3 Er1 N5 78.5(3)
N8 Er1 N5 122.0(3)
N7 Er1 N5 73.2(3)
N6 Er1 N5 67.2(3)
C8 N1 C9 113.6(9)
C15 N2 C14 115.2(8)
C23 N3 C24 113.8(8)
C29 N4 C30 113.8(10)
C39 N5 C38 114.2(9)
C39 N5 Er1 116.3(7)
C38 N5 Er1 112.0(6)
C44 N6 C45 115.2(9)
C44 N6 Er1 114.6(7)
C45 N6 Er1 111.5(6)
C46 N7 Er1 169.7(13)
C47 N8 Er1 156.4(11)
C1 O1 Er1 137.6(7)
C21 O2 Er1 170.9(8)
C36 O3 Er1 130.7(8)
O1 C1 C6 119.8(10)
O1 C1 C2 119.8(10)
C6 C1 C2 120.3(10)
C3 C2 C1 117.4(11)
C3 C2 C45 122.5(10)
C1 C2 C45 120.0(10)
C4 C3 C2 123.4(10)
C3 C4 C5 117.8(10)
C3 C4 C7 121.6(11)
C5 C4 C7 120.5(11)
C6 C5 C4 120.0(10)
C1 C6 C5 120.8(10)
C1 C6 C8 118.6(11)
C5 C6 C8 120.6(10)
N1 C8 C6 112.7(9)
C10 C9 N1 108.4(10)
C10 C9 C14 110.9(8)
N1 C9 C14 110.6(9)
C9 C10 C11 111.9(11)
C12 C11 C10 110.5(11)
C11 C12 C13 111.0(10)
C14 C13 C12 112.9(9)
C13 C14 N2 108.9(8)
C13 C14 C9 111.3(9)
N2 C14 C9 110.1(8)
C16 C15 N2 112.1(9)
C17 C16 C21 120.7(13)
C17 C16 C15 120.9(13)
C21 C16 C15 118.3(12)
C16 C17 C18 122.1(14)
C17 C18 C19 117.6(13)
C17 C18 C22 122.8(13)
C19 C18 C22 119.6(14)
C20 C19 C18 120.6(15)
C19 C20 C21 122.0(14)
C19 C20 C23 119.3(14)
C21 C20 C23 118.7(12)
O2 C21 C20 123.5(13)
O2 C21 C16 119.6(13)
C20 C21 C16 116.9(11)
C20 C23 N3 114.0(10)
N3 C24 C25 109.3(10)
N3 C24 C29 109.8(8)
C25 C24 C29 111.1(10)
C24 C25 C26 112.2(12)
C25 C26 C27 110.6(11)
C28 C27 C26 110.3(11)
C27 C28 C29 111.1(11)
N4 C29 C24 110.8(9)
N4 C29 C28 109.1(10)
C24 C29 C28 110.4(9)
C31 C30 N4 109.6(11)
C32 C31 C36 117.3(14)
C32 C31 C30 120.5(14)
C36 C31 C30 122.0(13)
C33 C32 C31 122.7(13)
C34 C33 C32 118.5(12)
C34 C33 C37 121.7(15)
C32 C33 C37 119.8(15)
C33 C34 C35 122.0(13)
C34 C35 C36 120.3(12)
C34 C35 C38 120.4(12)
C36 C35 C38 119.1(11)
O3 C36 C35 120.6(11)
O3 C36 C31 120.2(12)
C35 C36 C31 119.1(12)
C35 C38 N5 113.9(9)
N5 C39 C44 108.1(10)
N5 C39 C40 111.8(12)
C44 C39 C40 113.6(12)
C41 C40 C39 112.0(14)
C40 C41 C42 110.1(14)
C43 C42 C41 115.2(14)
C42 C43 C44 112.5(14)
N6 C44 C39 107.9(10)
N6 C44 C43 113.8(11)
C39 C44 C43 109.5(12)
N6 C45 C2 114.4(8)
N7 C46 S1 171.5(16)
N8 C47 S2 173.8(13)
N9 C48 S3 138(3)
N10 C49 S4 171(3)

loop_
_geom_bond_atom_site_label_1
_geom_bond_atom_site_label_2
_geom_bond_distance
Er1 O1 2.182(11)
Er1 O2 2.200(7)
Er1 O3 2.213(11)
Er1 N8 2.382(11)
Er1 N7 2.396(11)
Er1 N6 2.496(8)
Er1 N5 2.497(8)
N1 C8 1.492(13)
N1 C9 1.515(13)
N2 C15 1.519(12)
N2 C14 1.519(12)
N3 C23 1.493(15)
N3 C24 1.496(14)
N4 C29 1.493(14)
N4 C30 1.516(16)
N5 C39 1.503(14)
N5 C38 1.506(15)
N6 C44 1.474(14)
N6 C45 1.487(14)
N7 C46 1.103(17)
N8 C47 1.149(14)
N9 C48 1.120(10)
N10 C49 1.117(10)
O1 C1 1.365(13)
O2 C21 1.307(14)
O3 C36 1.334(15)
O4 C52 1.459(10)
O6 C51 1.36(3)
O7 C50 1.38(2)
O8 C53 1.442(10)
S1 C46 1.652(15)
S2 C47 1.646(12)
S3 C48 1.623(10)
S4 C49 1.619(18)
C1 C6 1.368(15)
C1 C2 1.418(15)
C2 C3 1.382(15)
C2 C45 1.511(15)
C3 C4 1.375(16)
C4 C5 1.411(15)
C4 C7 1.512(16)
C5 C6 1.387(15)
C6 C8 1.495(14)
C9 C10 1.513(16)
C9 C14 1.533(14)
C10 C11 1.538(19)
C11 C12 1.511(19)
C12 C13 1.537(16)
C13 C14 1.511(15)
C15 C16 1.495(18)
C16 C17 1.351(18)
C16 C21 1.46(2)
C17 C18 1.372(18)
C18 C19 1.44(2)
C18 C22 1.566(17)
C19 C20 1.36(2)
C20 C21 1.38(2)
C20 C23 1.480(19)
C24 C25 1.517(16)
C24 C29 1.522(17)
C25 C26 1.528(19)
C26 C27 1.53(2)
C27 C28 1.508(19)
C28 C29 1.549(15)
C30 C31 1.46(2)
C31 C32 1.40(2)
C31 C36 1.430(18)
C32 C33 1.38(2)
C33 C34 1.36(2)
C33 C37 1.52(2)
C34 C35 1.379(17)
C35 C36 1.402(16)
C35 C38 1.481(18)
C39 C44 1.505(17)
C39 C40 1.546(19)
C40 C41 1.52(2)
C41 C42 1.53(2)
C42 C43 1.51(2)
C43 C44 1.523(18)
